data_7218545
loop_
_publ_author_name
'Zhou, Jia-Jia'
'Yu, Xin'
'Zhao, Ying-Chun'
'Xiao, Xin'
'Zhang, Yun-Qian'
'Xue, Sai-Feng'
'Tao, Zhu'
'Liu, Jing-Xin'
'Zhu, Qian-Jiang'

_publ_section_title
;
 Coordination of Ln3+in ortho-tetramethyl-substituted cucurbituril
 supramolecular assemblies formed in the presence of cadmium nitrate:
 potential applications for isolation of heavier lanthanides
;
_journal_issue 46
_journal_name_full CrystEngComm
_journal_page_first 10674
_journal_paper_doi 10.1039/C4CE00870G
_journal_volume 16
_journal_year 2014
_chemical_formula_moiety 'C40 H56 Gd N24 O18, 2(N O3), Cl, 16(H2 O)'
_chemical_formula_sum 'C40 H88 Cl Gd N26 O40'
_chemical_formula_weight 1766.06
_chemical_name_systematic
;
 ?
;
_space_group_IT_number 62
_symmetry_cell_setting orthorhombic
_symmetry_space_group_name_Hall '-P 2ac 2n'
_symmetry_space_group_name_H-M 'P n m a'
_atom_sites_solution_hydrogens geom
_atom_sites_solution_primary direct
_atom_sites_solution_secondary difmap
_audit_creation_method SHELXL-97
_cell_angle_alpha 90.00
_cell_angle_beta 90.00
_cell_angle_gamma 90.00
_cell_formula_units_Z 4
_cell_length_a 35.306(5)
_cell_length_b 14.142(2)
_cell_length_c 13.4153(19)
_cell_measurement_temperature 223(2)
_cell_volume 6698.2(16)
_computing_structure_refinement 'SHELXL-97 (Sheldrick, 1997)'
_diffrn_ambient_temperature 223(2)
_diffrn_measured_fraction_theta_full 0.993
_diffrn_measured_fraction_theta_max 0.993
_diffrn_measurement_device_type 'Bruker Smart Apex2 CCD Detector'
_diffrn_measurement_method '\f and \w scan'
_diffrn_radiation_monochromator graphite
_diffrn_radiation_source 'fine-focus sealed tube'
_diffrn_radiation_type MoK\a
_diffrn_radiation_wavelength 0.71073
_diffrn_reflns_av_R_equivalents 0.0583
_diffrn_reflns_av_sigmaI/netI 0.0407
_diffrn_reflns_limit_h_max 42
_diffrn_reflns_limit_h_min -42
_diffrn_reflns_limit_k_max 16
_diffrn_reflns_limit_k_min -16
_diffrn_reflns_limit_l_max 16
_diffrn_reflns_limit_l_min -15
_diffrn_reflns_number 41241
_diffrn_reflns_theta_full 25.20
_diffrn_reflns_theta_max 25.20
_diffrn_reflns_theta_min 1.62
_exptl_absorpt_coefficient_mu 1.153
_exptl_absorpt_correction_T_max 0.8194
_exptl_absorpt_correction_T_min 0.7774
_exptl_absorpt_correction_type multi-scan
_exptl_absorpt_process_details 'SADABS (Bruker, 2008)'
_exptl_crystal_colour colorless
_exptl_crystal_density_diffrn 1.751
_exptl_crystal_density_method 'not measured'
_exptl_crystal_description block
_exptl_crystal_F_000 3644
_exptl_crystal_size_max 0.23
_exptl_crystal_size_mid 0.22
_exptl_crystal_size_min 0.18
_platon_squeeze_details
;
;
_refine_diff_density_max 1.268
_refine_diff_density_min -1.027
_refine_diff_density_rms 0.110
_refine_ls_extinction_method none
_refine_ls_goodness_of_fit_ref 1.109
_refine_ls_hydrogen_treatment constr
_refine_ls_matrix_type full
_refine_ls_number_parameters 445
_refine_ls_number_reflns 6252
_refine_ls_number_restraints 1
_refine_ls_restrained_S_all 1.109
_refine_ls_R_factor_all 0.0760
_refine_ls_R_factor_gt 0.0631
_refine_ls_shift/su_max 0.001
_refine_ls_shift/su_mean 0.000
_refine_ls_structure_factor_coef Fsqd
_refine_ls_weighting_details 'calc w=1/[\s^2^(Fo^2^)+(0.0470P)^2^+42.1714P] where P=(Fo^2^+2Fc^2^)/3'
_refine_ls_weighting_scheme calc
_refine_ls_wR_factor_gt 0.1480
_refine_ls_wR_factor_ref 0.1542
_reflns_number_gt 5129
_reflns_number_total 6252
_reflns_threshold_expression >2sigma(I)
_cod_data_source_file c4ce00870g2.cif
_cod_data_source_block 08Gd
_cod_depositor_comments 'Adding full bibliography for 7218542--7218552.cif.'
_cod_original_cell_volume 6698.0(16)
_cod_database_code 7218545

loop_
_symmetry_equiv_pos_as_xyz
'x, y, z'
'-x+1/2, -y, z+1/2'
'-x, y+1/2, -z'
'x+1/2, -y+1/2, -z+1/2'
'-x, -y, -z'
'x-1/2, y, -z-1/2'
'x, -y-1/2, z'
'-x-1/2, y-1/2, z-1/2'

loop_
_atom_site_label
_atom_site_type_symbol
_atom_site_fract_x
_atom_site_fract_y
_atom_site_fract_z
_atom_site_U_iso_or_equiv
_atom_site_adp_type
_atom_site_occupancy
_atom_site_symmetry_multiplicity
_atom_site_calc_flag
_atom_site_refinement_flags
O5W O 0.2747(2) 0.2500 0.6164(5) 0.0550(19) Uani 1 2 d S
Cl1 Cl 0.2353(2) -0.2500 0.9089(8) 0.219(4) Uani 1 2 d S
O1W O 0.34079(13) 0.1226(3) 0.4958(3) 0.0438(11) Uani 1 1 d .
O2W O 0.34980(19) 0.2500 0.6534(5) 0.0453(16) Uani 1 2 d S
O3W O 0.35536(19) 0.2500 0.3307(5) 0.0447(16) Uani 1 2 d S
O4W O 0.42173(16) 0.1430(4) 0.4024(4) 0.0620(15) Uani 1 1 d .
Gd1 Gd 0.384101(11) 0.2500 0.49965(3) 0.02897(14) Uani 1 2 d S
N13 N 0.3833(3) -0.2500 1.0817(8) 0.050(2) Uani 1 2 d S
N14 N 0.3666(3) -0.2500 0.6666(9) 0.069(3) Uani 1 2 d SD
O7 O 0.3994(4) -0.2500 1.0027(7) 0.093(3) Uani 1 2 d S
O8 O 0.3478(3) -0.2500 1.0890(10) 0.101(4) Uani 1 2 d S
O9 O 0.4001(3) -0.2500 1.1617(8) 0.093(3) Uani 1 2 d S
O10 O 0.40145(19) -0.2500 0.6866(6) 0.0517(18) Uani 1 2 d SD
O11 O 0.3423(2) -0.2500 0.7250(7) 0.077(3) Uani 1 2 d SD
O12 O 0.3584(3) -0.2500 0.5788(8) 0.206(11) Uani 1 2 d SD
C1 C 0.43933(16) 0.1224(4) 0.6725(4) 0.0260(12) Uani 1 1 d .
C2 C 0.49043(16) 0.1142(4) 0.7811(4) 0.0319(13) Uani 1 1 d .
C3 C 0.46573(18) 0.0234(4) 0.7921(4) 0.0334(14) Uani 1 1 d .
C4 C 0.46720(18) 0.1070(5) 0.9437(4) 0.0386(16) Uani 1 1 d .
C5 C 0.40407(17) -0.0228(4) 0.6980(4) 0.0333(13) Uani 1 1 d .
H5A H 0.3939 -0.0034 0.6332 0.040 Uiso 1 1 calc R
H5B H 0.4159 -0.0850 0.6894 0.040 Uiso 1 1 calc R
C6 C 0.43585(19) -0.0473(5) 0.9524(5) 0.0423(16) Uani 1 1 d .
H6A H 0.4416 -0.0422 1.0236 0.051 Uiso 1 1 calc R
H6B H 0.4446 -0.1094 0.9295 0.051 Uiso 1 1 calc R
C7 C 0.33590(17) -0.0132(4) 0.7415(4) 0.0304(13) Uani 1 1 d .
C8 C 0.37574(18) -0.0884(4) 0.8577(4) 0.0341(14) Uani 1 1 d .
H8 H 0.3867 -0.1516 0.8441 0.041 Uiso 1 1 calc R
C9 C 0.33480(18) -0.0952(4) 0.8934(5) 0.0366(14) Uani 1 1 d .
H9 H 0.3267 -0.1620 0.9002 0.044 Uiso 1 1 calc R
C10 C 0.3714(2) -0.0269(5) 1.0202(4) 0.0397(15) Uani 1 1 d .
C11 C 0.27265(18) -0.0415(5) 0.8147(5) 0.0418(16) Uani 1 1 d .
H11A H 0.2642 -0.0326 0.7457 0.050 Uiso 1 1 calc R
H11B H 0.2622 -0.1015 0.8385 0.050 Uiso 1 1 calc R
C12 C 0.3038(2) -0.0539(5) 1.0593(5) 0.0410(16) Uani 1 1 d .
H12A H 0.2901 -0.1135 1.0489 0.049 Uiso 1 1 calc R
H12B H 0.3141 -0.0545 1.1271 0.049 Uiso 1 1 calc R
C13 C 0.24123(17) 0.1107(5) 0.8313(5) 0.0413(16) Uani 1 1 d .
C14 C 0.2464(2) 0.0242(5) 0.9787(5) 0.0454(17) Uani 1 1 d .
H14 H 0.2293 -0.0307 0.9884 0.055 Uiso 1 1 calc R
C15 C 0.22604(18) 0.1191(5) 1.0016(5) 0.0433(15) Uani 1 1 d .
H15 H 0.2006 0.1089 1.0305 0.052 Uiso 1 1 calc R
C16 C 0.28032(19) 0.1060(5) 1.0996(5) 0.0399(16) Uani 1 1 d .
C17 C 0.2032(3) 0.2500 0.8840(8) 0.048(3) Uani 1 2 d S
H17A H 0.1955 0.2500 0.8138 0.058 Uiso 1 2 calc SR
H17B H 0.1802 0.2500 0.9246 0.058 Uiso 1 2 calc SR
C18 C 0.2421(3) 0.2500 1.1262(7) 0.039(2) Uani 1 2 d S
H18A H 0.2559 0.2500 1.1895 0.047 Uiso 1 2 calc SR
H18B H 0.2150 0.2500 1.1415 0.047 Uiso 1 2 calc SR
C19 C 0.5044(3) 0.2500 0.9063(6) 0.039(2) Uani 1 2 d S
H19A H 0.5074 0.2500 0.9790 0.046 Uiso 1 2 calc SR
H19B H 0.5299 0.2500 0.8769 0.046 Uiso 1 2 calc SR
C20 C 0.4853(2) 0.2500 0.6517(6) 0.0330(19) Uani 1 2 d S
H20A H 0.5131 0.2500 0.6517 0.040 Uiso 1 2 calc SR
H20B H 0.4770 0.2500 0.5820 0.040 Uiso 1 2 calc SR
C21 C 0.53233(18) 0.0934(6) 0.7605(6) 0.054(2) Uani 1 1 d .
H21A H 0.5431 0.0592 0.8165 0.081 Uiso 1 1 calc R
H21B H 0.5459 0.1525 0.7515 0.081 Uiso 1 1 calc R
H21C H 0.5345 0.0554 0.7006 0.081 Uiso 1 1 calc R
C22 C 0.4840(2) -0.0707(6) 0.7627(6) 0.057(2) Uani 1 1 d .
H22A H 0.4900 -0.0698 0.6921 0.085 Uiso 1 1 calc R
H22B H 0.4666 -0.1220 0.7764 0.085 Uiso 1 1 calc R
H22C H 0.5071 -0.0798 0.8008 0.085 Uiso 1 1 calc R
N1 N 0.47240(13) 0.1632(3) 0.6979(3) 0.0273(10) Uani 1 1 d .
N2 N 0.43296(13) 0.0444(3) 0.7281(3) 0.0288(11) Uani 1 1 d .
N3 N 0.48501(14) 0.1637(4) 0.8767(3) 0.0346(12) Uani 1 1 d .
N4 N 0.45652(15) 0.0256(4) 0.8991(4) 0.0346(12) Uani 1 1 d .
N5 N 0.37307(14) -0.0317(4) 0.7678(4) 0.0336(12) Uani 1 1 d .
N6 N 0.31352(15) -0.0474(3) 0.8160(4) 0.0338(11) Uani 1 1 d .
N7 N 0.39503(15) -0.0415(4) 0.9389(4) 0.0359(12) Uani 1 1 d .
N8 N 0.33497(16) -0.0480(4) 0.9882(4) 0.0388(13) Uani 1 1 d .
N9 N 0.25775(15) 0.0344(4) 0.8751(4) 0.0396(13) Uani 1 1 d .
N10 N 0.22401(14) 0.1641(4) 0.9039(4) 0.0395(13) Uani 1 1 d .
N11 N 0.27748(16) 0.0238(4) 1.0498(4) 0.0407(13) Uani 1 1 d .
N12 N 0.25131(15) 0.1640(4) 1.0718(4) 0.0387(12) Uani 1 1 d .
O1 O 0.41797(12) 0.1500(3) 0.6050(3) 0.0335(9) Uani 1 1 d .
O2 O 0.32454(12) 0.0201(3) 0.6630(3) 0.0384(10) Uani 1 1 d .
O3 O 0.24073(13) 0.1290(4) 0.7425(3) 0.0485(12) Uani 1 1 d .
O4 O 0.46149(14) 0.1267(4) 1.0319(3) 0.0481(12) Uani 1 1 d .
O5 O 0.38098(15) -0.0021(4) 1.1021(4) 0.0560(14) Uani 1 1 d .
O6 O 0.30437(14) 0.1260(3) 1.1623(3) 0.0454(11) Uani 1 1 d .

loop_
_atom_site_aniso_label
_atom_site_aniso_U_11
_atom_site_aniso_U_22
_atom_site_aniso_U_33
_atom_site_aniso_U_23
_atom_site_aniso_U_13
_atom_site_aniso_U_12
O5W 0.057(4) 0.066(5) 0.043(4) 0.000 0.010(3) 0.000
Cl1 0.189(8) 0.193(8) 0.274(11) 0.000 0.030(8) 0.000
O1W 0.052(3) 0.046(3) 0.034(2) 0.005(2) -0.008(2) -0.011(2)
O2W 0.047(4) 0.055(4) 0.034(4) 0.000 -0.007(3) 0.000
O3W 0.060(4) 0.043(4) 0.032(4) 0.000 -0.011(3) 0.000
O4W 0.070(4) 0.076(4) 0.040(3) 0.001(3) 0.002(3) 0.028(3)
Gd1 0.0337(2) 0.0325(2) 0.0207(2) 0.000 -0.00533(18) 0.000
N13 0.052(5) 0.039(5) 0.058(6) 0.000 -0.016(5) 0.000
N14 0.059(7) 0.059(6) 0.090(9) 0.000 -0.033(6) 0.000
O7 0.163(10) 0.069(6) 0.047(5) 0.000 0.018(6) 0.000
O8 0.066(6) 0.082(7) 0.155(11) 0.000 -0.039(7) 0.000
O9 0.053(5) 0.125(9) 0.101(8) 0.000 -0.027(5) 0.000
O10 0.040(4) 0.045(4) 0.071(5) 0.000 -0.013(4) 0.000
O11 0.040(5) 0.122(8) 0.069(6) 0.000 0.008(4) 0.000
O12 0.074(8) 0.51(3) 0.032(6) 0.000 -0.004(5) 0.000
C1 0.031(3) 0.030(3) 0.016(3) -0.003(2) 0.000(2) 0.007(2)
C2 0.031(3) 0.043(3) 0.022(3) 0.002(3) -0.007(2) 0.012(3)
C3 0.044(4) 0.036(3) 0.020(3) 0.004(3) -0.002(3) 0.010(3)
C4 0.037(3) 0.061(4) 0.017(3) 0.001(3) 0.002(3) 0.015(3)
C5 0.042(3) 0.031(3) 0.027(3) -0.003(3) 0.002(3) -0.003(3)
C6 0.053(4) 0.048(4) 0.025(3) 0.008(3) -0.008(3) 0.004(3)
C7 0.040(3) 0.026(3) 0.025(3) -0.003(2) -0.004(3) -0.009(3)
C8 0.049(4) 0.028(3) 0.025(3) 0.004(3) -0.001(3) 0.000(3)
C9 0.052(4) 0.026(3) 0.032(3) -0.003(3) 0.001(3) -0.008(3)
C10 0.061(4) 0.035(3) 0.022(4) 0.006(3) -0.005(3) -0.006(3)
C11 0.046(4) 0.039(4) 0.041(4) -0.005(3) -0.002(3) -0.016(3)
C12 0.061(4) 0.035(3) 0.028(3) 0.006(3) 0.012(3) -0.002(3)
C13 0.028(3) 0.052(4) 0.044(4) -0.004(3) -0.006(3) -0.009(3)
C14 0.047(4) 0.051(4) 0.038(4) 0.005(3) 0.005(3) -0.012(3)
C15 0.035(3) 0.059(4) 0.037(4) 0.000(4) 0.007(3) -0.011(3)
C16 0.049(4) 0.038(4) 0.033(4) 0.008(3) 0.008(3) -0.011(3)
C17 0.034(5) 0.070(7) 0.041(6) 0.000 -0.005(4) 0.000
C18 0.038(5) 0.041(5) 0.039(5) 0.000 0.005(4) 0.000
C19 0.044(5) 0.050(6) 0.022(5) 0.000 -0.010(4) 0.000
C20 0.026(4) 0.044(5) 0.029(5) 0.000 -0.001(4) 0.000
C21 0.031(3) 0.081(6) 0.049(4) -0.001(4) 0.009(3) 0.008(4)
C22 0.059(5) 0.063(5) 0.048(4) -0.001(4) -0.006(4) 0.026(4)
N1 0.031(2) 0.034(3) 0.017(2) 0.005(2) -0.0038(19) 0.004(2)
N2 0.033(3) 0.029(3) 0.023(2) 0.002(2) -0.004(2) 0.003(2)
N3 0.038(3) 0.047(3) 0.020(3) 0.003(2) 0.000(2) 0.001(2)
N4 0.043(3) 0.038(3) 0.023(3) 0.006(2) -0.002(2) 0.004(2)
N5 0.042(3) 0.035(3) 0.024(3) 0.010(2) -0.002(2) -0.001(2)
N6 0.044(3) 0.029(3) 0.029(3) 0.000(2) 0.001(2) -0.002(2)
N7 0.047(3) 0.036(3) 0.025(3) 0.003(2) 0.000(2) 0.000(2)
N8 0.055(3) 0.040(3) 0.021(3) 0.002(2) 0.006(2) -0.009(3)
N9 0.040(3) 0.053(3) 0.026(3) -0.001(3) 0.003(2) -0.005(3)
N10 0.036(3) 0.051(3) 0.032(3) 0.005(3) 0.001(2) 0.000(3)
N11 0.045(3) 0.047(3) 0.030(3) 0.004(3) -0.004(2) -0.005(3)
N12 0.041(3) 0.043(3) 0.032(3) 0.004(2) 0.001(2) 0.002(2)
O1 0.048(2) 0.029(2) 0.024(2) 0.0021(17) -0.0096(19) 0.0032(19)
O2 0.045(2) 0.048(3) 0.022(2) 0.0058(19) -0.0055(19) -0.004(2)
O3 0.050(3) 0.069(3) 0.026(3) -0.004(2) -0.009(2) -0.002(2)
O4 0.061(3) 0.056(3) 0.027(2) 0.000(2) -0.003(2) -0.002(2)
O5 0.062(3) 0.072(4) 0.034(3) -0.014(3) 0.002(2) -0.009(3)
O6 0.055(3) 0.046(3) 0.036(3) 0.000(2) -0.009(2) -0.002(2)

loop_
_atom_type_symbol
_atom_type_description
_atom_type_scat_dispersion_real
_atom_type_scat_dispersion_imag
_atom_type_scat_source
C C 0.0033 0.0016 'International Tables Vol C Tables 4.2.6.8 and 6.1.1.4'
H H 0.0000 0.0000 'International Tables Vol C Tables 4.2.6.8 and 6.1.1.4'
N N 0.0061 0.0033 'International Tables Vol C Tables 4.2.6.8 and 6.1.1.4'
O O 0.0106 0.0060 'International Tables Vol C Tables 4.2.6.8 and 6.1.1.4'
Gd Gd -0.1653 3.9035 'International Tables Vol C Tables 4.2.6.8 and 6.1.1.4'
Cl Cl 0.1484 0.1585 'International Tables Vol C Tables 4.2.6.8 and 6.1.1.4'

loop_
_geom_angle_atom_site_label_1
_geom_angle_atom_site_label_2
_geom_angle_atom_site_label_3
_geom_angle
_geom_angle_site_symmetry_1
_geom_angle_site_symmetry_3
O1 Gd1 O1 74.8(2) 7_565 .
O1 Gd1 O1W 83.25(15) 7_565 7_565
O1 Gd1 O1W 143.92(15) . 7_565
O1 Gd1 O1W 143.92(15) 7_565 .
O1 Gd1 O1W 83.25(15) . .
O1W Gd1 O1W 99.3(2) 7_565 .
O1 Gd1 O2W 74.75(16) 7_565 .
O1 Gd1 O2W 74.75(16) . .
O1W Gd1 O2W 72.03(15) 7_565 .
O1W Gd1 O2W 72.03(15) . .
O1 Gd1 O4W 115.37(17) 7_565 .
O1 Gd1 O4W 70.28(16) . .
O1W Gd1 O4W 145.79(16) 7_565 .
O1W Gd1 O4W 82.27(19) . .
O2W Gd1 O4W 138.53(14) . .
O1 Gd1 O4W 70.28(16) 7_565 7_565
O1 Gd1 O4W 115.37(17) . 7_565
O1W Gd1 O4W 82.27(19) 7_565 7_565
O1W Gd1 O4W 145.79(16) . 7_565
O2W Gd1 O4W 138.53(14) . 7_565
O4W Gd1 O4W 78.2(3) . 7_565
O1 Gd1 O3W 139.76(11) 7_565 .
O1 Gd1 O3W 139.76(11) . .
O1W Gd1 O3W 73.48(14) 7_565 .
O1W Gd1 O3W 73.48(14) . .
O2W Gd1 O3W 125.5(2) . .
O4W Gd1 O3W 74.33(17) . .
O4W Gd1 O3W 74.33(17) 7_565 .
O7 N13 O9 123.0(11) . .
O7 N13 O8 122.6(11) . .
O9 N13 O8 114.3(11) . .
O11 N14 O12 118.5(11) . .
O11 N14 O10 125.3(12) . .
O12 N14 O10 116.2(13) . .
O1 C1 N1 125.3(5) . .
O1 C1 N2 123.9(5) . .
N1 C1 N2 110.8(5) . .
N1 C2 N3 112.6(5) . .
N1 C2 C21 112.0(5) . .
N3 C2 C21 111.9(5) . .
N1 C2 C3 102.7(4) . .
N3 C2 C3 103.7(5) . .
C21 C2 C3 113.5(5) . .
N2 C3 N4 113.0(5) . .
N2 C3 C22 110.9(5) . .
N4 C3 C22 111.3(5) . .
N2 C3 C2 102.6(4) . .
N4 C3 C2 101.4(5) . .
C22 C3 C2 117.1(5) . .
O4 C4 N4 124.9(6) . .
O4 C4 N3 125.3(7) . .
N4 C4 N3 109.8(5) . .
N5 C5 N2 114.2(5) . .
N5 C5 H5A 108.7 . .
N2 C5 H5A 108.7 . .
N5 C5 H5B 108.7 . .
N2 C5 H5B 108.7 . .
H5A C5 H5B 107.6 . .
N4 C6 N7 113.4(5) . .
N4 C6 H6A 108.9 . .
N7 C6 H6A 108.9 . .
N4 C6 H6B 108.9 . .
N7 C6 H6B 108.9 . .
H6A C6 H6B 107.7 . .
O2 C7 N6 125.4(6) . .
O2 C7 N5 127.1(6) . .
N6 C7 N5 107.3(5) . .
N7 C8 N5 113.7(5) . .
N7 C8 C9 103.9(5) . .
N5 C8 C9 103.5(5) . .
N7 C8 H8 111.7 . .
N5 C8 H8 111.7 . .
C9 C8 H8 111.7 . .
N8 C9 N6 114.8(5) . .
N8 C9 C8 104.1(5) . .
N6 C9 C8 103.8(5) . .
N8 C9 H9 111.2 . .
N6 C9 H9 111.2 . .
C8 C9 H9 111.2 . .
O5 C10 N7 126.4(7) . .
O5 C10 N8 127.3(7) . .
N7 C10 N8 106.3(5) . .
N9 C11 N6 113.5(5) . .
N9 C11 H11A 108.9 . .
N6 C11 H11A 108.9 . .
N9 C11 H11B 108.9 . .
N6 C11 H11B 108.9 . .
H11A C11 H11B 107.7 . .
N11 C12 N8 112.6(5) . .
N11 C12 H12A 109.1 . .
N8 C12 H12A 109.1 . .
N11 C12 H12B 109.1 . .
N8 C12 H12B 109.1 . .
H12A C12 H12B 107.8 . .
O3 C13 N9 126.7(7) . .
O3 C13 N10 124.6(7) . .
N9 C13 N10 108.7(6) . .
N9 C14 N11 114.7(6) . .
N9 C14 C15 103.3(6) . .
N11 C14 C15 102.8(6) . .
N9 C14 H14 111.8 . .
N11 C14 H14 111.8 . .
C15 C14 H14 111.8 . .
N12 C15 N10 115.1(5) . .
N12 C15 C14 102.9(5) . .
N10 C15 C14 102.8(5) . .
N12 C15 H15 111.8 . .
N10 C15 H15 111.8 . .
C14 C15 H15 111.8 . .
O6 C16 N11 126.3(7) . .
O6 C16 N12 124.6(6) . .
N11 C16 N12 109.1(6) . .
N10 C17 N10 114.5(8) 7_565 .
N10 C17 H17A 108.6 7_565 .
N10 C17 H17A 108.6 . .
N10 C17 H17B 108.6 7_565 .
N10 C17 H17B 108.6 . .
H17A C17 H17B 107.6 . .
N12 C18 N12 113.5(7) . 7_565
N12 C18 H18A 108.9 . .
N12 C18 H18A 108.9 7_565 .
N12 C18 H18B 108.9 . .
N12 C18 H18B 108.9 7_565 .
H18A C18 H18B 107.7 . .
N3 C19 N3 114.0(7) 7_565 .
N3 C19 H19A 108.8 7_565 .
N3 C19 H19A 108.8 . .
N3 C19 H19B 108.8 7_565 .
N3 C19 H19B 108.8 . .
H19A C19 H19B 107.7 . .
N1 C20 N1 115.9(7) 7_565 .
N1 C20 H20A 108.3 7_565 .
N1 C20 H20A 108.3 . .
N1 C20 H20B 108.3 7_565 .
N1 C20 H20B 108.3 . .
H20A C20 H20B 107.4 . .
C2 C21 H21A 109.5 . .
C2 C21 H21B 109.5 . .
H21A C21 H21B 109.5 . .
C2 C21 H21C 109.5 . .
H21A C21 H21C 109.5 . .
H21B C21 H21C 109.5 . .
C3 C22 H22A 109.5 . .
C3 C22 H22B 109.5 . .
H22A C22 H22B 109.5 . .
C3 C22 H22C 109.5 . .
H22A C22 H22C 109.5 . .
H22B C22 H22C 109.5 . .
C1 N1 C20 121.8(5) . .
C1 N1 C2 111.6(5) . .
C20 N1 C2 126.3(5) . .
C1 N2 C5 119.9(5) . .
C1 N2 C3 110.9(5) . .
C5 N2 C3 125.7(5) . .
C4 N3 C19 122.1(6) . .
C4 N3 C2 110.8(5) . .
C19 N3 C2 125.1(6) . .
C4 N4 C6 121.8(5) . .
C4 N4 C3 112.9(5) . .
C6 N4 C3 125.2(5) . .
C7 N5 C5 122.5(5) . .
C7 N5 C8 112.1(5) . .
C5 N5 C8 122.5(5) . .
C7 N6 C11 123.3(5) . .
C7 N6 C9 112.9(5) . .
C11 N6 C9 123.6(5) . .
C10 N7 C8 112.2(5) . .
C10 N7 C6 120.3(5) . .
C8 N7 C6 122.3(5) . .
C10 N8 C9 112.2(5) . .
C10 N8 C12 120.6(5) . .
C9 N8 C12 123.3(5) . .
C13 N9 C11 120.2(6) . .
C13 N9 C14 111.9(6) . .
C11 N9 C14 124.3(6) . .
C13 N10 C17 123.8(6) . .
C13 N10 C15 112.0(6) . .
C17 N10 C15 123.9(6) . .
C16 N11 C12 124.5(6) . .
C16 N11 C14 112.3(6) . .
C12 N11 C14 123.0(6) . .
C16 N12 C15 112.2(6) . .
C16 N12 C18 122.2(6) . .
C15 N12 C18 123.8(6) . .
C1 O1 Gd1 160.9(4) . .

loop_
_geom_bond_atom_site_label_1
_geom_bond_atom_site_label_2
_geom_bond_distance
_geom_bond_site_symmetry_2
O1W Gd1 2.364(4) .
O2W Gd1 2.392(7) .
O3W Gd1 2.484(6) .
O4W Gd1 2.399(5) .
Gd1 O1 2.330(4) 7_565
Gd1 O1 2.330(4) .
Gd1 O1W 2.364(4) 7_565
Gd1 O4W 2.399(5) 7_565
N13 O7 1.202(13) .
N13 O9 1.225(12) .
N13 O8 1.258(12) .
N14 O11 1.163(14) .
N14 O12 1.213(14) .
N14 O10 1.259(12) .
C1 O1 1.242(7) .
C1 N1 1.346(7) .
C1 N2 1.351(7) .
C2 N1 1.459(7) .
C2 N3 1.473(7) .
C2 C21 1.533(8) .
C2 C3 1.560(9) .
C3 N2 1.471(7) .
C3 N4 1.472(7) .
C3 C22 1.530(9) .
C4 O4 1.232(7) .
C4 N4 1.351(8) .
C4 N3 1.359(8) .
C5 N5 1.445(8) .
C5 N2 1.451(7) .
C5 H5A 0.9800 .
C5 H5B 0.9800 .
C6 N4 1.451(8) .
C6 N7 1.455(8) .
C6 H6A 0.9800 .
C6 H6B 0.9800 .
C7 O2 1.223(7) .
C7 N6 1.363(8) .
C7 N5 1.383(8) .
C8 N7 1.445(8) .
C8 N5 1.453(7) .
C8 C9 1.525(9) .
C8 H8 0.9900 .
C9 N8 1.436(8) .
C9 N6 1.449(8) .
C9 H9 0.9900 .
C10 O5 1.201(8) .
C10 N7 1.389(8) .
C10 N8 1.389(9) .
C11 N9 1.444(8) .
C11 N6 1.445(8) .
C11 H11A 0.9800 .
C11 H11B 0.9800 .
C12 N11 1.444(8) .
C12 N8 1.460(8) .
C12 H12A 0.9800 .
C12 H12B 0.9800 .
C13 O3 1.220(8) .
C13 N9 1.360(9) .
C13 N10 1.374(9) .
C14 N9 1.454(8) .
C14 N11 1.455(9) .
C14 C15 1.553(10) .
C14 H14 0.9900 .
C15 N12 1.443(8) .
C15 N10 1.459(8) .
C15 H15 0.9900 .
C16 O6 1.229(8) .
C16 N11 1.343(9) .
C16 N12 1.364(8) .
C17 N10 1.443(7) 7_565
C17 N10 1.443(7) .
C17 H17A 0.9800 .
C17 H17B 0.9800 .
C18 N12 1.455(7) .
C18 N12 1.455(7) 7_565
C18 H18A 0.9800 .
C18 H18B 0.9800 .
C19 N3 1.456(7) 7_565
C19 N3 1.456(7) .
C19 H19A 0.9800 .
C19 H19B 0.9800 .
C20 N1 1.449(6) 7_565
C20 N1 1.449(6) .
C20 H20A 0.9800 .
C20 H20B 0.9800 .
C21 H21A 0.9700 .
C21 H21B 0.9700 .
C21 H21C 0.9700 .
C22 H22A 0.9700 .
C22 H22B 0.9700 .
C22 H22C 0.9700 .

loop_
_platon_squeeze_void_nr
_platon_squeeze_void_average_x
_platon_squeeze_void_average_y
_platon_squeeze_void_average_z
_platon_squeeze_void_volume
_platon_squeeze_void_count_electrons
_platon_squeeze_void_content
1 0.000 0.000 0.000 768 298 ' '
2 0.500 0.150 0.500 769 297 ' '
